data_4314346
loop_
_publ_author_name
'R\'emi Dessapt'
'Corine Simonnet-J\'egat'
'Alain Mallard'
'H\'el\`ene Lavanant'
'J\'er\^ome Marrot'
'Francis S\'echeresse'

_publ_contact_author
;
       Dr. C. Simonnet-J\'egat
       Institut Lavoisier, IREM, UMR CNRS C 8637
       Universit\'e de Versailles Saint-Quentin-en-Yvelines
       45 Avenue des Etats Unis
       78035 Versailles cedex
       France
;
_publ_contact_author_email Simonet@chimie.uvsq.fr
_publ_contact_author_fax '(33) 1 39 25 43 81'
_publ_contact_author_phone '(33) 1 39 25 43 90'
_publ_section_title
;
 Novel Mo(V)-Dithiolene Compounds: Characterization of Nonsymmetric
 Dithiolene Complexes by Electrospray Ionization Mass Spectrometry
;
_journal_name_full 'Inorganic Chemistry'
_journal_page_first 6425
_journal_page_last 6431
_journal_paper_doi 10.1021/ic0342907
_journal_volume 42
_journal_year 2003
_chemical_formula_sum 'C18 H42 Mo2 N2 O2 S6'
_chemical_formula_weight 702.78
_chemical_name_systematic
;
  ?
;
_space_group_IT_number 61
_symmetry_cell_setting orthorhombic
_symmetry_space_group_name_Hall '-P 2ac 2ab'
_symmetry_space_group_name_H-M 'P b c a'
_atom_sites_solution_hydrogens geom
_atom_sites_solution_primary direct
_atom_sites_solution_secondary difmap
_audit_creation_method SHELXL-97
_cell_angle_alpha 90.00
_cell_angle_beta 90.00
_cell_angle_gamma 90.00
_cell_formula_units_Z 8
_cell_length_a 13.31480(10)
_cell_length_b 15.7467(4)
_cell_length_c 28.4108(7)
_cell_measurement_reflns_used 8057
_cell_measurement_temperature 296(2)
_cell_volume 5956.7(2)
_computing_cell_refinement 'Bruker SMART'
_computing_data_collection 'Bruker SMART'
_computing_data_reduction 'Bruker SHELXTL'
_computing_molecular_graphics 'Bruker SHELXTL'
_computing_publication_material 'Bruker SHELXTL'
_computing_structure_refinement 'SHELXL-97 (Sheldrick, 1997)'
_computing_structure_solution 'SHELXS-97 (Sheldrick, 1990)'
_diffrn_ambient_temperature 296(2)
_diffrn_measured_fraction_theta_full 0.994
_diffrn_measured_fraction_theta_max 0.994
_diffrn_measurement_device_type 'CCD area detector'
_diffrn_measurement_method 'phi and omega scans'
_diffrn_radiation_monochromator graphite
_diffrn_radiation_source 'fine-focus sealed tube'
_diffrn_radiation_type MoK\a
_diffrn_radiation_wavelength 0.71073
_diffrn_reflns_av_R_equivalents 0.1455
_diffrn_reflns_av_sigmaI/netI 0.0953
_diffrn_reflns_limit_h_max 13
_diffrn_reflns_limit_h_min -14
_diffrn_reflns_limit_k_max 17
_diffrn_reflns_limit_k_min -16
_diffrn_reflns_limit_l_max 31
_diffrn_reflns_limit_l_min -25
_diffrn_reflns_number 25476
_diffrn_reflns_theta_full 23.34
_diffrn_reflns_theta_max 23.34
_diffrn_reflns_theta_min 1.43
_diffrn_standards_decay_% 0
_diffrn_standards_interval_count 0
_diffrn_standards_interval_time 0
_diffrn_standards_number 0
_exptl_absorpt_coefficient_mu 1.280
_exptl_absorpt_correction_T_max 0.9506
_exptl_absorpt_correction_T_min 0.9045
_exptl_absorpt_correction_type multi-scan
_exptl_absorpt_process_details 'SADABS (Sheldrick, 1996)'
_exptl_crystal_colour orange
_exptl_crystal_density_diffrn 1.567
_exptl_crystal_density_method 'not measured'
_exptl_crystal_description parallelepiped
_exptl_crystal_F_000 2880
_exptl_crystal_size_max 0.08
_exptl_crystal_size_mid 0.06
_exptl_crystal_size_min 0.04
_refine_diff_density_max 0.565
_refine_diff_density_min -0.445
_refine_diff_density_rms 0.106
_refine_ls_extinction_method none
_refine_ls_goodness_of_fit_ref 1.057
_refine_ls_hydrogen_treatment mixed
_refine_ls_matrix_type full
_refine_ls_number_parameters 279
_refine_ls_number_reflns 4295
_refine_ls_number_restraints 0
_refine_ls_restrained_S_all 1.057
_refine_ls_R_factor_all 0.1367
_refine_ls_R_factor_gt 0.0589
_refine_ls_shift/su_max 0.000
_refine_ls_shift/su_mean 0.000
_refine_ls_structure_factor_coef Fsqd
_refine_ls_weighting_details 'calc w=1/[\s^2^(Fo^2^)+(0.0241P)^2^+10.1912P] where P=(Fo^2^+2Fc^2^)/3'
_refine_ls_weighting_scheme calc
_refine_ls_wR_factor_gt 0.0843
_refine_ls_wR_factor_ref 0.1060
_reflns_number_gt 2415
_reflns_number_total 4295
_reflns_threshold_expression >2sigma(I)
_cod_data_source_file ic0342907si20030318_055153.cif
_cod_data_source_block 1
_cod_depositor_comments
;
The following automatic conversions were performed:

'_symmetry_cell_setting' value 'Orthorhombic' changed to
'orthorhombic' according to the built-in table from CIF Core
dictionary named 'cif_core.dic' version 2.4.1 from 2010-06-29.

Automatic conversion script
Id: cif_fix_values 1646 2011-03-28 12:23:43Z adriana 
;
_cod_database_code 4314346

loop_
_symmetry_equiv_pos_as_xyz
'x, y, z'
'-x+1/2, -y, z+1/2'
'-x, y+1/2, -z+1/2'
'x+1/2, -y+1/2, -z'
'-x, -y, -z'
'x-1/2, y, -z-1/2'
'x, -y-1/2, z-1/2'
'-x-1/2, y-1/2, z'

loop_
_atom_site_label
_atom_site_type_symbol
_atom_site_fract_x
_atom_site_fract_y
_atom_site_fract_z
_atom_site_U_iso_or_equiv
_atom_site_adp_type
_atom_site_occupancy
_atom_site_symmetry_multiplicity
_atom_site_calc_flag
_atom_site_refinement_flags
_atom_site_disorder_assembly
_atom_site_disorder_group
Mo1 Mo 0.51594(6) 0.34678(5) 0.34915(3) 0.0540(3) Uani 1 1 d . . .
Mo2 Mo 0.45362(5) 0.17813(5) 0.37006(3) 0.0447(2) Uani 1 1 d . . .
S1 S 0.60931(16) 0.24263(16) 0.38621(8) 0.0554(7) Uani 1 1 d . . .
S2 S 0.35431(16) 0.30021(17) 0.36193(9) 0.0684(8) Uani 1 1 d . . .
S3 S 0.52069(19) 0.07868(16) 0.42678(8) 0.0669(7) Uani 1 1 d . . .
S4 S 0.29730(17) 0.13218(17) 0.40443(8) 0.0610(7) Uani 1 1 d . . .
S5 S 0.6162(2) 0.45631(18) 0.38479(9) 0.0753(8) Uani 1 1 d . . .
S6 S 0.4676(2) 0.48653(19) 0.37303(11) 0.0999(10) Uani 1 1 d . . .
O1 O 0.5395(5) 0.3462(4) 0.29066(19) 0.090(2) Uani 1 1 d . . .
O2 O 0.4604(4) 0.1275(4) 0.31756(18) 0.0627(17) Uani 1 1 d . . .
C1 C 0.4174(9) 0.0210(6) 0.4461(4) 0.076(3) Uani 1 1 d . . .
H1 H 0.4286 -0.0273 0.4642 0.091 Uiso 1 1 calc R . .
C2 C 0.3250(8) 0.0422(6) 0.4365(3) 0.075(3) Uani 1 1 d . . .
H2 H 0.2729 0.0081 0.4473 0.091 Uiso 1 1 calc R . .
N1 N 0.9369(5) 0.2280(5) 0.4567(2) 0.0510(19) Uani 1 1 d . . .
N2 N 0.7203(5) 0.0517(4) 0.2562(2) 0.0470(18) Uani 1 1 d . . .
C11 C 0.9931(7) 0.2345(6) 0.4104(3) 0.067(3) Uani 1 1 d . . .
H11A H 1.0189 0.1786 0.4026 0.080 Uiso 1 1 calc R . .
H11B H 0.9453 0.2499 0.3861 0.080 Uiso 1 1 calc R . .
C12 C 1.0054(7) 0.1983(7) 0.4960(3) 0.073(3) Uani 1 1 d . . .
H12A H 1.0568 0.2409 0.5011 0.088 Uiso 1 1 calc R . .
H12B H 0.9664 0.1940 0.5248 0.088 Uiso 1 1 calc R . .
C13 C 0.8969(6) 0.3146(6) 0.4709(3) 0.061(3) Uani 1 1 d . . .
H13A H 0.8602 0.3079 0.5002 0.074 Uiso 1 1 calc R . .
H13B H 0.9540 0.3510 0.4775 0.074 Uiso 1 1 calc R . .
C14 C 0.8498(6) 0.1681(6) 0.4495(3) 0.070(3) Uani 1 1 d . . .
H14A H 0.8062 0.1916 0.4255 0.084 Uiso 1 1 calc R . .
H14B H 0.8758 0.1146 0.4377 0.084 Uiso 1 1 calc R . .
C21 C 0.7324(7) 0.1059(7) 0.2997(3) 0.072(3) Uani 1 1 d . . .
H21A H 0.6690 0.1342 0.3059 0.086 Uiso 1 1 calc R . .
H21B H 0.7462 0.0689 0.3262 0.086 Uiso 1 1 calc R . .
C22 C 0.8149(6) 0.0031(6) 0.2482(3) 0.069(3) Uani 1 1 d . . .
H22A H 0.8294 -0.0295 0.2764 0.082 Uiso 1 1 calc R . .
H22B H 0.8693 0.0434 0.2441 0.082 Uiso 1 1 calc R . .
C23 C 0.7013(7) 0.1078(6) 0.2135(3) 0.066(3) Uani 1 1 d . . .
H23A H 0.7628 0.1384 0.2066 0.079 Uiso 1 1 calc R . .
H23B H 0.6878 0.0711 0.1868 0.079 Uiso 1 1 calc R . .
C24 C 0.6302(6) -0.0041(7) 0.2622(3) 0.076(3) Uani 1 1 d . . .
H24A H 0.6188 -0.0342 0.2328 0.091 Uiso 1 1 calc R . .
H24B H 0.5722 0.0317 0.2678 0.091 Uiso 1 1 calc R . .
C111 C 1.0792(7) 0.2964(7) 0.4084(4) 0.095(4) Uani 1 1 d . . .
H11C H 1.0538 0.3533 0.4110 0.143 Uiso 1 1 calc R . .
H11D H 1.1140 0.2902 0.3790 0.143 Uiso 1 1 calc R . .
H11E H 1.1247 0.2853 0.4339 0.143 Uiso 1 1 calc R . .
C112 C 1.0557(7) 0.1141(7) 0.4871(3) 0.097(4) Uani 1 1 d . . .
H11F H 1.0056 0.0711 0.4825 0.146 Uiso 1 1 calc R . .
H11G H 1.0969 0.0995 0.5136 0.146 Uiso 1 1 calc R . .
H11H H 1.0968 0.1182 0.4594 0.146 Uiso 1 1 calc R . .
C113 C 0.8306(7) 0.3600(6) 0.4371(4) 0.093(4) Uani 1 1 d . . .
H11I H 0.8655 0.3680 0.4079 0.139 Uiso 1 1 calc R . .
H11J H 0.8123 0.4142 0.4499 0.139 Uiso 1 1 calc R . .
H11K H 0.7711 0.3269 0.4317 0.139 Uiso 1 1 calc R . .
C114 C 0.7878(7) 0.1502(8) 0.4927(4) 0.112(4) Uani 1 1 d . . .
H11L H 0.8309 0.1320 0.5178 0.168 Uiso 1 1 calc R . .
H11M H 0.7399 0.1063 0.4858 0.168 Uiso 1 1 calc R . .
H11N H 0.7529 0.2009 0.5020 0.168 Uiso 1 1 calc R . .
C211 C 0.8128(7) 0.1716(7) 0.2974(4) 0.102(4) Uani 1 1 d . . .
H21C H 0.8771 0.1443 0.2946 0.153 Uiso 1 1 calc R . .
H21D H 0.8114 0.2055 0.3254 0.153 Uiso 1 1 calc R . .
H21E H 0.8019 0.2073 0.2705 0.153 Uiso 1 1 calc R . .
C221 C 0.8149(7) -0.0570(7) 0.2066(4) 0.094(4) Uani 1 1 d . . .
H22C H 0.7636 -0.0992 0.2109 0.142 Uiso 1 1 calc R . .
H22D H 0.8792 -0.0843 0.2042 0.142 Uiso 1 1 calc R . .
H22E H 0.8018 -0.0257 0.1783 0.142 Uiso 1 1 calc R . .
C231 C 0.6182(7) 0.1708(7) 0.2167(4) 0.098(4) Uani 1 1 d . . .
H23C H 0.5563 0.1418 0.2233 0.147 Uiso 1 1 calc R . .
H23D H 0.6124 0.2007 0.1874 0.147 Uiso 1 1 calc R . .
H23E H 0.6323 0.2104 0.2415 0.147 Uiso 1 1 calc R . .
C241 C 0.6365(8) -0.0684(7) 0.3013(4) 0.103(4) Uani 1 1 d . . .
H24C H 0.6937 -0.1045 0.2963 0.154 Uiso 1 1 calc R . .
H24D H 0.5765 -0.1022 0.3016 0.154 Uiso 1 1 calc R . .
H24E H 0.6434 -0.0396 0.3309 0.154 Uiso 1 1 calc R . .

loop_
_atom_site_aniso_label
_atom_site_aniso_U_11
_atom_site_aniso_U_22
_atom_site_aniso_U_33
_atom_site_aniso_U_23
_atom_site_aniso_U_13
_atom_site_aniso_U_12
Mo1 0.0624(5) 0.0608(6) 0.0389(4) 0.0039(4) 0.0019(4) -0.0065(4)
Mo2 0.0417(4) 0.0563(5) 0.0361(4) -0.0049(4) -0.0015(4) 0.0006(4)
S1 0.0421(13) 0.0576(18) 0.0664(16) -0.0107(13) -0.0064(12) 0.0008(12)
S2 0.0490(14) 0.077(2) 0.0788(19) 0.0198(15) -0.0037(13) 0.0093(12)
S3 0.0763(18) 0.0566(18) 0.0679(17) -0.0023(13) -0.0148(14) 0.0185(14)
S4 0.0562(15) 0.073(2) 0.0540(16) 0.0079(14) 0.0043(13) -0.0059(13)
S5 0.088(2) 0.069(2) 0.0692(18) -0.0044(15) -0.0032(15) -0.0159(15)
S6 0.120(2) 0.070(2) 0.109(2) -0.0057(18) -0.034(2) 0.0188(19)
O1 0.118(5) 0.111(6) 0.040(4) 0.003(4) 0.008(4) -0.040(5)
O2 0.061(4) 0.079(5) 0.048(4) -0.013(3) 0.002(3) -0.012(3)
C1 0.114(9) 0.040(7) 0.074(8) -0.003(5) 0.009(7) -0.005(7)
C2 0.093(9) 0.064(8) 0.070(8) -0.010(6) 0.010(7) -0.023(7)
N1 0.050(5) 0.057(5) 0.046(5) -0.005(4) -0.011(4) -0.004(4)
N2 0.039(4) 0.061(5) 0.042(5) -0.004(4) -0.004(4) -0.003(4)
C11 0.095(8) 0.071(7) 0.034(6) -0.008(5) 0.016(5) -0.005(6)
C12 0.061(6) 0.113(10) 0.045(6) 0.001(6) -0.007(5) -0.007(6)
C13 0.047(5) 0.059(7) 0.078(7) -0.016(6) 0.003(5) -0.013(5)
C14 0.052(6) 0.069(8) 0.089(8) 0.004(6) -0.013(5) -0.012(6)
C21 0.064(7) 0.107(10) 0.045(6) -0.013(6) -0.003(5) 0.009(7)
C22 0.053(7) 0.091(9) 0.063(7) 0.003(7) 0.003(5) 0.000(5)
C23 0.071(7) 0.080(8) 0.045(6) 0.011(6) -0.003(5) -0.006(6)
C24 0.047(7) 0.096(9) 0.085(8) 0.007(7) 0.003(6) -0.019(6)
C111 0.085(8) 0.090(10) 0.112(9) -0.025(7) 0.046(7) -0.025(7)
C112 0.091(8) 0.119(11) 0.081(8) 0.024(8) -0.021(7) 0.030(8)
C113 0.077(8) 0.079(9) 0.122(10) -0.003(7) -0.026(7) 0.013(6)
C114 0.077(8) 0.147(12) 0.113(10) 0.024(9) 0.019(7) -0.045(8)
C211 0.083(8) 0.113(11) 0.111(10) -0.042(8) 0.002(7) -0.029(8)
C221 0.098(9) 0.093(10) 0.092(9) -0.032(7) 0.002(7) 0.014(7)
C231 0.097(8) 0.091(10) 0.106(9) 0.024(7) 0.001(7) 0.038(8)
C241 0.104(9) 0.087(10) 0.116(10) 0.042(8) -0.001(7) -0.028(7)

loop_
_atom_type_symbol
_atom_type_description
_atom_type_scat_dispersion_real
_atom_type_scat_dispersion_imag
_atom_type_scat_source
C C 0.0033 0.0016 'International Tables Vol C Tables 4.2.6.8 and 6.1.1.4'
H H 0.0000 0.0000 'International Tables Vol C Tables 4.2.6.8 and 6.1.1.4'
N N 0.0061 0.0033 'International Tables Vol C Tables 4.2.6.8 and 6.1.1.4'
O O 0.0106 0.0060 'International Tables Vol C Tables 4.2.6.8 and 6.1.1.4'
S S 0.1246 0.1234 'International Tables Vol C Tables 4.2.6.8 and 6.1.1.4'
Mo Mo -1.6832 0.6857 'International Tables Vol C Tables 4.2.6.8 and 6.1.1.4'

loop_
_geom_angle_atom_site_label_1
_geom_angle_atom_site_label_2
_geom_angle_atom_site_label_3
_geom_angle
_geom_angle_site_symmetry_1
_geom_angle_site_symmetry_3
_geom_angle_publ_flag
O1 Mo1 S2 109.1(2) . . ?
O1 Mo1 S1 110.1(3) . . ?
S2 Mo1 S1 101.82(9) . . ?
O1 Mo1 S6 109.5(3) . . ?
S2 Mo1 S6 89.81(11) . . ?
S1 Mo1 S6 131.96(10) . . ?
O1 Mo1 S5 108.4(2) . . ?
S2 Mo1 S5 132.91(10) . . ?
S1 Mo1 S5 91.06(9) . . ?
S6 Mo1 S5 50.94(10) . . ?
O1 Mo1 Mo2 104.7(2) . . ?
S2 Mo1 Mo2 52.93(7) . . ?
S1 Mo1 Mo2 53.09(6) . . ?
S6 Mo1 Mo2 136.16(9) . . ?
S5 Mo1 Mo2 138.03(7) . . ?
O2 Mo2 S2 109.2(2) . . ?
O2 Mo2 S1 109.16(19) . . ?
S2 Mo2 S1 99.33(9) . . ?
O2 Mo2 S4 105.14(19) . . ?
S2 Mo2 S4 78.41(9) . . ?
S1 Mo2 S4 144.21(8) . . ?
O2 Mo2 S3 105.2(2) . . ?
S2 Mo2 S3 143.60(9) . . ?
S1 Mo2 S3 79.88(9) . . ?
S4 Mo2 S3 81.63(9) . . ?
O2 Mo2 Mo1 103.9(2) . . ?
S2 Mo2 Mo1 51.58(6) . . ?
S1 Mo2 Mo1 51.76(6) . . ?
S4 Mo2 Mo1 128.07(7) . . ?
S3 Mo2 Mo1 129.50(7) . . ?
Mo1 S1 Mo2 75.15(7) . . ?
Mo1 S2 Mo2 75.49(7) . . ?
C1 S3 Mo2 104.9(4) . . ?
C2 S4 Mo2 106.0(4) . . ?
S6 S5 Mo1 64.19(11) . . ?
S5 S6 Mo1 64.87(11) . . ?
C2 C1 S3 123.2(9) . . ?
C2 C1 H1 118.4 . . ?
S3 C1 H1 118.4 . . ?
C1 C2 S4 121.5(9) . . ?
C1 C2 H2 119.2 . . ?
S4 C2 H2 119.2 . . ?
C14 N1 C12 111.6(7) . . ?
C14 N1 C13 109.2(6) . . ?
C12 N1 C13 107.1(7) . . ?
C14 N1 C11 107.6(7) . . ?
C12 N1 C11 111.3(6) . . ?
C13 N1 C11 110.1(7) . . ?
C22 N2 C24 113.2(7) . . ?
C22 N2 C21 108.9(6) . . ?
C24 N2 C21 108.9(7) . . ?
C22 N2 C23 108.5(7) . . ?
C24 N2 C23 107.3(7) . . ?
C21 N2 C23 110.0(7) . . ?
C111 C11 N1 116.8(7) . . ?
C111 C11 H11A 108.1 . . ?
N1 C11 H11A 108.1 . . ?
C111 C11 H11B 108.1 . . ?
N1 C11 H11B 108.1 . . ?
H11A C11 H11B 107.3 . . ?
C112 C12 N1 114.6(8) . . ?
C112 C12 H12A 108.6 . . ?
N1 C12 H12A 108.6 . . ?
C112 C12 H12B 108.6 . . ?
N1 C12 H12B 108.6 . . ?
H12A C12 H12B 107.6 . . ?
C113 C13 N1 117.9(8) . . ?
C113 C13 H13A 107.8 . . ?
N1 C13 H13A 107.8 . . ?
C113 C13 H13B 107.8 . . ?
N1 C13 H13B 107.8 . . ?
H13A C13 H13B 107.2 . . ?
C114 C14 N1 115.3(8) . . ?
C114 C14 H14A 108.4 . . ?
N1 C14 H14A 108.4 . . ?
C114 C14 H14B 108.4 . . ?
N1 C14 H14B 108.4 . . ?
H14A C14 H14B 107.5 . . ?
C211 C21 N2 115.6(8) . . ?
C211 C21 H21A 108.4 . . ?
N2 C21 H21A 108.4 . . ?
C211 C21 H21B 108.4 . . ?
N2 C21 H21B 108.4 . . ?
H21A C21 H21B 107.4 . . ?
N2 C22 C221 116.0(8) . . ?
N2 C22 H22A 108.3 . . ?
C221 C22 H22A 108.3 . . ?
N2 C22 H22B 108.3 . . ?
C221 C22 H22B 108.3 . . ?
H22A C22 H22B 107.4 . . ?
C231 C23 N2 117.4(7) . . ?
C231 C23 H23A 107.9 . . ?
N2 C23 H23A 107.9 . . ?
C231 C23 H23B 107.9 . . ?
N2 C23 H23B 107.9 . . ?
H23A C23 H23B 107.2 . . ?
N2 C24 C241 115.7(8) . . ?
N2 C24 H24A 108.3 . . ?
C241 C24 H24A 108.3 . . ?
N2 C24 H24B 108.3 . . ?
C241 C24 H24B 108.3 . . ?
H24A C24 H24B 107.4 . . ?
C11 C111 H11C 109.5 . . ?
C11 C111 H11D 109.5 . . ?
H11C C111 H11D 109.5 . . ?
C11 C111 H11E 109.5 . . ?
H11C C111 H11E 109.5 . . ?
H11D C111 H11E 109.5 . . ?
C12 C112 H11F 109.5 . . ?
C12 C112 H11G 109.5 . . ?
H11F C112 H11G 109.5 . . ?
C12 C112 H11H 109.5 . . ?
H11F C112 H11H 109.5 . . ?
H11G C112 H11H 109.5 . . ?
C13 C113 H11I 109.5 . . ?
C13 C113 H11J 109.5 . . ?
H11I C113 H11J 109.5 . . ?
C13 C113 H11K 109.5 . . ?
H11I C113 H11K 109.5 . . ?
H11J C113 H11K 109.5 . . ?
C14 C114 H11L 109.5 . . ?
C14 C114 H11M 109.5 . . ?
H11L C114 H11M 109.5 . . ?
C14 C114 H11N 109.5 . . ?
H11L C114 H11N 109.5 . . ?
H11M C114 H11N 109.5 . . ?
C21 C211 H21C 109.5 . . ?
C21 C211 H21D 109.5 . . ?
H21C C211 H21D 109.5 . . ?
C21 C211 H21E 109.5 . . ?
H21C C211 H21E 109.5 . . ?
H21D C211 H21E 109.5 . . ?
C22 C221 H22C 109.5 . . ?
C22 C221 H22D 109.5 . . ?
H22C C221 H22D 109.5 . . ?
C22 C221 H22E 109.5 . . ?
H22C C221 H22E 109.5 . . ?
H22D C221 H22E 109.5 . . ?
C23 C231 H23C 109.5 . . ?
C23 C231 H23D 109.5 . . ?
H23C C231 H23D 109.5 . . ?
C23 C231 H23E 109.5 . . ?
H23C C231 H23E 109.5 . . ?
H23D C231 H23E 109.5 . . ?
C24 C241 H24C 109.5 . . ?
C24 C241 H24D 109.5 . . ?
H24C C241 H24D 109.5 . . ?
C24 C241 H24E 109.5 . . ?
H24C C241 H24E 109.5 . . ?
H24D C241 H24E 109.5 . . ?

loop_
_geom_bond_atom_site_label_1
_geom_bond_atom_site_label_2
_geom_bond_distance
_geom_bond_site_symmetry_2
_geom_bond_publ_flag
Mo1 O1 1.691(5) . ?
Mo1 S2 2.302(2) . ?
Mo1 S1 2.312(2) . ?
Mo1 S6 2.391(3) . ?
Mo1 S5 2.405(3) . ?
Mo1 Mo2 2.8450(12) . ?
Mo2 O2 1.694(5) . ?
Mo2 S2 2.345(3) . ?
Mo2 S1 2.354(2) . ?
Mo2 S4 2.410(2) . ?
Mo2 S3 2.418(2) . ?
S3 C1 1.737(10) . ?
S4 C2 1.725(11) . ?
S5 S6 2.063(4) . ?
C1 C2 1.303(12) . ?
C1 H1 0.9300 . ?
C2 H2 0.9300 . ?
N1 C14 1.509(10) . ?
N1 C12 1.515(10) . ?
N1 C13 1.518(10) . ?
N1 C11 1.519(9) . ?
N2 C22 1.491(10) . ?
N2 C24 1.496(9) . ?
N2 C21 1.512(10) . ?
N2 C23 1.522(10) . ?
C11 C111 1.506(11) . ?
C11 H11A 0.9700 . ?
C11 H11B 0.9700 . ?
C12 C112 1.507(12) . ?
C12 H12A 0.9700 . ?
C12 H12B 0.9700 . ?
C13 C113 1.487(11) . ?
C13 H13A 0.9700 . ?
C13 H13B 0.9700 . ?
C14 C114 1.505(12) . ?
C14 H14A 0.9700 . ?
C14 H14B 0.9700 . ?
C21 C211 1.491(11) . ?
C21 H21A 0.9700 . ?
C21 H21B 0.9700 . ?
C22 C221 1.516(11) . ?
C22 H22A 0.9700 . ?
C22 H22B 0.9700 . ?
C23 C231 1.489(11) . ?
C23 H23A 0.9700 . ?
C23 H23B 0.9700 . ?
C24 C241 1.505(12) . ?
C24 H24A 0.9700 . ?
C24 H24B 0.9700 . ?
C111 H11C 0.9600 . ?
C111 H11D 0.9600 . ?
C111 H11E 0.9600 . ?
C112 H11F 0.9600 . ?
C112 H11G 0.9600 . ?
C112 H11H 0.9600 . ?
C113 H11I 0.9600 . ?
C113 H11J 0.9600 . ?
C113 H11K 0.9600 . ?
C114 H11L 0.9600 . ?
C114 H11M 0.9600 . ?
C114 H11N 0.9600 . ?
C211 H21C 0.9600 . ?
C211 H21D 0.9600 . ?
C211 H21E 0.9600 . ?
C221 H22C 0.9600 . ?
C221 H22D 0.9600 . ?
C221 H22E 0.9600 . ?
C231 H23C 0.9600 . ?
C231 H23D 0.9600 . ?
C231 H23E 0.9600 . ?
C241 H24C 0.9600 . ?
C241 H24D 0.9600 . ?
C241 H24E 0.9600 . ?
